data_7061001
loop_
_publ_author_name
'Kumar, Pretam'
'Frontera, Antonio'
'Pandey, Sushil K.'

_publ_section_title
;
 Coordination versus spodium bonds in dinuclear Zn(ii) and Cd(ii)
 complexes with a dithiophosphate ligand
;
_journal_issue 41
_journal_name_full 'New Journal of Chemistry'
_journal_page_first 19402
_journal_page_last 19415
_journal_paper_doi 10.1039/D1NJ03165A
_journal_volume 45
_journal_year 2021
_chemical_formula_moiety 'C40 H52 O4 P2 S4 Zn'
_chemical_formula_sum 'C40 H52 O4 P2 S4 Zn'
_chemical_formula_weight 852.37
_space_group_crystal_system monoclinic
_space_group_IT_number 15
_space_group_name_Hall '-C 2yc'
_space_group_name_H-M_alt 'C 1 2/c 1'
_atom_sites_solution_hydrogens geom
_atom_sites_solution_primary direct
_atom_sites_solution_secondary difmap
_audit_creation_date 2021-08-12
_audit_creation_method
;
Olex2 1.2-ac21
(compiled 2015.09.16 svn.r134, GUI svn.r4998)
;
_audit_update_record
;
2021-08-17 deposited with the CCDC.	2021-09-21 downloaded from the CCDC.
;
_cell_angle_alpha 90.00
_cell_angle_beta 91.394(2)
_cell_angle_gamma 90.00
_cell_formula_units_Z 8
_cell_length_a 21.0546(5)
_cell_length_b 13.3289(3)
_cell_length_c 30.1770(7)
_cell_measurement_reflns_used 4966
_cell_measurement_temperature 150.0(3)
_cell_measurement_theta_max 27.9830
_cell_measurement_theta_min 1.9350
_cell_volume 8466.2(3)
_computing_cell_refinement 'CrysAlisPro 1.171.39.46e (Rigaku OD, 2018)'
_computing_data_collection 'CrysAlisPro 1.171.39.46e (Rigaku OD, 2018)'
_computing_data_reduction 'CrysAlisPro 1.171.39.46e (Rigaku OD, 2018)'
_computing_molecular_graphics 'Olex2 (Dolomanov et al., 2009)'
_computing_publication_material 'Olex2 (Dolomanov et al., 2009)'
_computing_structure_refinement 'ShelXL (Sheldrick, 2008)'
_computing_structure_solution 'ShelXT (Sheldrick, 2015)'
_diffrn_ambient_environment N~2~
_diffrn_ambient_temperature 150.0(3)
_diffrn_detector 'CCD plate'
_diffrn_detector_area_resol_mean 15.9974
_diffrn_detector_type Eos
_diffrn_measured_fraction_theta_full 0.982
_diffrn_measured_fraction_theta_max 0.982
_diffrn_measurement_details
;
List of Runs (angles in degrees, time in seconds):

  # Type    Start    End  Width  t~exp~   \w     \q     \k     \f   Frames
#--------------------------------------------------------------------------
  1  \w     40.00 110.00   1.00  140.00    --   26.84 178.00 -60.00   70
  2  \w     70.00 116.00   1.00  140.00    --   26.84 178.00 150.00   46
  3  \w    -44.00  56.00   1.00  140.00    --   26.84 -19.00 -30.00  100
;
_diffrn_measurement_device 'four-circle diffractometer'
_diffrn_measurement_device_type 'SuperNova, Dual, Cu at home/near, Eos'
_diffrn_measurement_method '\w scans'
_diffrn_orient_matrix_type 'CrysAlisPro convention (1999,Acta A55,543-557)'
_diffrn_orient_matrix_UB_11 0.0097401000
_diffrn_orient_matrix_UB_12 0.0472410000
_diffrn_orient_matrix_UB_13 0.0085582000
_diffrn_orient_matrix_UB_21 0.0312505000
_diffrn_orient_matrix_UB_22 -0.0188677000
_diffrn_orient_matrix_UB_23 0.0034725000
_diffrn_orient_matrix_UB_31 0.0080126000
_diffrn_orient_matrix_UB_32 0.0158176000
_diffrn_orient_matrix_UB_33 -0.0215978000
_diffrn_radiation_monochromator mirror
_diffrn_radiation_probe x-ray
_diffrn_radiation_type MoK\a
_diffrn_radiation_wavelength 0.71073
_diffrn_reflns_av_R_equivalents 0.0909
_diffrn_reflns_av_unetI/netI 0.0979
_diffrn_reflns_limit_h_max 26
_diffrn_reflns_limit_h_min -23
_diffrn_reflns_limit_k_max 17
_diffrn_reflns_limit_k_min -14
_diffrn_reflns_limit_l_max 25
_diffrn_reflns_limit_l_min -38
_diffrn_reflns_number 13538
_diffrn_reflns_theta_full 26.00
_diffrn_reflns_theta_max 28.39
_diffrn_reflns_theta_min 1.81
_diffrn_source 'micro-focus sealed X-ray tube'
_diffrn_source_type 'SuperNova (Mo) X-ray Source'
_exptl_absorpt_coefficient_mu 0.891
_exptl_absorpt_correction_T_max 1.000
_exptl_absorpt_correction_T_min 0.525
_exptl_absorpt_correction_type gaussian
_exptl_absorpt_process_details
;
CrysAlisPro 1.171.39.46e (Rigaku Oxford Diffraction, 2018)
Numerical absorption correction based on gaussian integration over
			a multifaceted crystal model
Empirical absorption correction using spherical harmonics,
 implemented in SCALE3 ABSPACK scaling algorithm.
;
_exptl_crystal_colour 'metallic light blue'
_exptl_crystal_colour_lustre metallic
_exptl_crystal_colour_modifier light
_exptl_crystal_colour_primary blue
_exptl_crystal_density_diffrn 1.337
_exptl_crystal_density_method 'not measured'
_exptl_crystal_description irregular
_exptl_crystal_F_000 3584
_exptl_crystal_size_max 0.257
_exptl_crystal_size_mid 0.195
_exptl_crystal_size_min 0.112
_refine_diff_density_max 2.101
_refine_diff_density_min -1.664
_refine_diff_density_rms 0.155
_refine_ls_extinction_method none
_refine_ls_goodness_of_fit_ref 1.019
_refine_ls_hydrogen_treatment constr
_refine_ls_matrix_type full
_refine_ls_number_parameters 472
_refine_ls_number_reflns 9100
_refine_ls_number_restraints 0
_refine_ls_restrained_S_all 1.019
_refine_ls_R_factor_all 0.0977
_refine_ls_R_factor_gt 0.0673
_refine_ls_shift/su_max 0.001
_refine_ls_shift/su_mean 0.000
_refine_ls_structure_factor_coef Fsqd
_refine_ls_weighting_details 'calc w=1/[\s^2^(Fo^2^)+(0.1201P)^2^+0.0000P] where P=(Fo^2^+2Fc^2^)/3'
_refine_ls_weighting_scheme calc
_refine_ls_wR_factor_gt 0.1733
_refine_ls_wR_factor_ref 0.2016
_reflns_number_gt 6427
_reflns_number_total 9100
_reflns_threshold_expression >2sigma(I)
_cod_data_source_file d1nj03165a2.cif
_cod_data_source_block zn_4t_lt_mo
_cod_depositor_comments 'Adding full bibliography for 7061001--7061002.cif.'
_cod_database_code 7061001
_chemical_oxdiff_formula 'C320 H416 O32 P16 S32 Zn8'
_reflns_odcompleteness_completeness 98.01
_reflns_odcompleteness_iscentric 1
_reflns_odcompleteness_theta 26.32
_olex2_refinement_description
;
1. Fixed Uiso
 At 1.2 times of:
  All C(H) groups
 At 1.5 times of:
  All C(H,H,H) groups
2.a Aromatic/amide H refined with riding coordinates:
 C16(H16), C35(H35), C15(H15), C13(H13), C36(H36), C32(H32), C33(H33), C2(H2),
 C3(H3), C22(H22), C12(H12), C6(H6), C23(H23), C25(H25), C26(H26), C5(H5)
2.b Idealised Me refined as rotating group:
 C20(H20A,H20B,H20C), C18(H18A,H18B,H18C), C19(H19A,H19B,H19C), C10(H10A,H10B,
 H10C), C9(H9A,H9B,H9C), C38(H38A,H38B,H38C), C8(H8A,H8B,H8C), C28(H28A,H28B,
 H28C), C40(H40A,H40B,H40C), C30(H30A,H30B,H30C), C39(H39A,H39B,H39C), C29(H29A,
 H29B,H29C)
;
_olex2_date_sample_data_collection 2021-03-01
_olex2_submission_special_instructions 'No special instructions were received'
_oxdiff_exptl_absorpt_empirical_details
;
Empirical correction (ABSPACK) includes:
- Absorption correction using spherical harmonics
- Frame scaling
;
_oxdiff_exptl_absorpt_empirical_full_max 11.705
_oxdiff_exptl_absorpt_empirical_full_min 0.441

loop_
_space_group_symop_id
_space_group_symop_operation_xyz
1 'x, y, z'
2 '-x, y, -z+1/2'
3 'x+1/2, y+1/2, z'
4 '-x+1/2, y+1/2, -z+1/2'
5 '-x, -y, -z'
6 'x, -y, z-1/2'
7 '-x+1/2, -y+1/2, -z'
8 'x+1/2, -y+1/2, z-1/2'

loop_
_atom_site_label
_atom_site_type_symbol
_atom_site_fract_x
_atom_site_fract_y
_atom_site_fract_z
_atom_site_U_iso_or_equiv
_atom_site_adp_type
_atom_site_occupancy
_atom_site_calc_flag
_atom_site_disorder_assembly
_atom_site_disorder_group
_atom_site_refinement_flags_posn
Zn1 Zn 0.58071(2) 0.36535(4) 0.711710(14) 0.02392(16) Uani 1 d . . .
S4 S 0.42428(5) 0.32021(8) 0.71354(3) 0.0253(2) Uani 1 d . . .
P2 P 0.43849(5) 0.45215(8) 0.68479(3) 0.0216(2) Uani 1 d . . .
S2 S 0.69297(5) 0.36742(8) 0.69455(3) 0.0253(2) Uani 1 d . . .
S3 S 0.52711(5) 0.50564(8) 0.68538(3) 0.0256(2) Uani 1 d . . .
P1 P 0.66624(5) 0.24245(8) 0.66397(3) 0.0215(2) Uani 1 d . . .
S1 S 0.57248(5) 0.22439(9) 0.66471(4) 0.0320(3) Uani 1 d . . .
O4 O 0.41139(13) 0.4480(2) 0.63497(8) 0.0250(6) Uani 1 d . . .
O1 O 0.70390(14) 0.1517(2) 0.68601(9) 0.0257(6) Uani 1 d . . .
O3 O 0.39115(14) 0.5310(2) 0.70553(9) 0.0259(6) Uani 1 d . . .
O2 O 0.69258(15) 0.2345(2) 0.61495(9) 0.0295(7) Uani 1 d . . .
C1 C 0.69829(18) 0.0491(3) 0.67569(12) 0.0216(8) Uani 1 d . . .
C31 C 0.44061(19) 0.3898(3) 0.60197(12) 0.0240(8) Uani 1 d . . .
C16 C 0.7470(2) 0.3058(3) 0.55511(12) 0.0255(9) Uani 1 d . . .
H16 H 0.7740 0.2505 0.5562 0.031 Uiso 1 calc . . R
C11 C 0.6975(2) 0.3140(3) 0.58443(12) 0.0244(8) Uani 1 d . . .
C34 C 0.49563(19) 0.2793(3) 0.53493(12) 0.0269(9) Uani 1 d . . .
C21 C 0.39406(19) 0.6349(3) 0.69518(13) 0.0249(9) Uani 1 d . . .
C35 C 0.5063(2) 0.3807(3) 0.53884(13) 0.0303(10) Uani 1 d . . .
H35 H 0.5319 0.4124 0.5184 0.036 Uiso 1 calc . . R
C4 C 0.69547(19) -0.1587(3) 0.66281(13) 0.0250(9) Uani 1 d . . .
C14 C 0.71601(19) 0.4645(3) 0.52158(12) 0.0242(8) Uani 1 d . . .
C15 C 0.7556(2) 0.3812(3) 0.52427(13) 0.0278(9) Uani 1 d . . .
H15 H 0.7889 0.3759 0.5047 0.033 Uiso 1 calc . . R
C7 C 0.6963(2) -0.2716(3) 0.65460(14) 0.0301(10) Uani 1 d . . .
C13 C 0.6666(2) 0.4692(3) 0.55157(13) 0.0290(9) Uani 1 d . . .
H13 H 0.6395 0.5242 0.5507 0.035 Uiso 1 calc . . R
C36 C 0.4798(2) 0.4370(3) 0.57249(13) 0.0288(9) Uani 1 d . . .
H36 H 0.4883 0.5053 0.5751 0.035 Uiso 1 calc . . R
C32 C 0.4275(2) 0.2891(3) 0.59837(13) 0.0281(9) Uani 1 d . . .
H32 H 0.4006 0.2579 0.6181 0.034 Uiso 1 calc . . R
C33 C 0.4550(2) 0.2354(3) 0.56498(13) 0.0285(9) Uani 1 d . . .
H33 H 0.4461 0.1672 0.5624 0.034 Uiso 1 calc . . R
C2 C 0.6570(2) 0.0089(3) 0.64490(14) 0.0337(10) Uani 1 d . . .
H2 H 0.6301 0.0503 0.6282 0.040 Uiso 1 calc . . R
C3 C 0.6556(2) -0.0945(3) 0.63881(14) 0.0337(10) Uani 1 d . . .
H3 H 0.6271 -0.1215 0.6180 0.040 Uiso 1 calc . . R
C22 C 0.3636(2) 0.6703(3) 0.65746(14) 0.0309(10) Uani 1 d . . .
H22 H 0.3424 0.6267 0.6381 0.037 Uiso 1 calc . . R
C17 C 0.7266(2) 0.5445(3) 0.48657(13) 0.0274(9) Uani 1 d . . .
C12 C 0.6568(2) 0.3937(3) 0.58282(13) 0.0297(9) Uani 1 d . . .
H12 H 0.6232 0.3978 0.6022 0.036 Uiso 1 calc . . R
C20 C 0.7136(2) 0.4983(3) 0.44024(13) 0.0365(11) Uani 1 d . . .
H20A H 0.7435 0.4453 0.4352 0.055 Uiso 1 calc . . GR
H20B H 0.7180 0.5491 0.4180 0.055 Uiso 1 calc . . GR
H20C H 0.6713 0.4716 0.4387 0.055 Uiso 1 calc . . GR
C24 C 0.3963(2) 0.8395(3) 0.67732(15) 0.0322(10) Uani 1 d . . .
C6 C 0.7387(2) -0.0121(3) 0.70025(14) 0.0313(10) Uani 1 d . . .
H6 H 0.7667 0.0153 0.7213 0.038 Uiso 1 calc . . R
C23 C 0.3653(2) 0.7719(4) 0.64900(14) 0.0344(10) Uani 1 d . . .
H23 H 0.3450 0.7962 0.6235 0.041 Uiso 1 calc . . R
C25 C 0.4246(2) 0.7993(4) 0.71580(16) 0.0420(12) Uani 1 d . . .
H25 H 0.4449 0.8420 0.7360 0.050 Uiso 1 calc . . R
C26 C 0.4231(2) 0.6976(4) 0.72460(15) 0.0370(11) Uani 1 d . . .
H26 H 0.4419 0.6725 0.7505 0.044 Uiso 1 calc . . R
C5 C 0.7370(2) -0.1142(4) 0.69320(15) 0.0377(11) Uani 1 d . . .
H5 H 0.7648 -0.1549 0.7095 0.045 Uiso 1 calc . . R
C37 C 0.5259(2) 0.2153(4) 0.49877(14) 0.0339(10) Uani 1 d . . .
C27 C 0.4012(2) 0.9519(4) 0.66795(17) 0.0404(12) Uani 1 d . . .
C18 C 0.6829(2) 0.6351(3) 0.49172(15) 0.0358(11) Uani 1 d . . .
H18A H 0.6394 0.6140 0.4887 0.054 Uiso 1 calc . . GR
H18B H 0.6919 0.6837 0.4693 0.054 Uiso 1 calc . . GR
H18C H 0.6900 0.6645 0.5205 0.054 Uiso 1 calc . . GR
C19 C 0.7956(2) 0.5827(4) 0.48961(17) 0.0413(11) Uani 1 d . . .
H19A H 0.8039 0.6110 0.5184 0.062 Uiso 1 calc . . GR
H19B H 0.8018 0.6330 0.4674 0.062 Uiso 1 calc . . GR
H19C H 0.8242 0.5278 0.4849 0.062 Uiso 1 calc . . GR
C10 C 0.7111(4) -0.3297(4) 0.69766(19) 0.067(2) Uani 1 d . . .
H10A H 0.7531 -0.3131 0.7083 0.101 Uiso 1 calc . . GR
H10B H 0.7085 -0.4004 0.6919 0.101 Uiso 1 calc . . GR
H10C H 0.6808 -0.3118 0.7196 0.101 Uiso 1 calc . . GR
C9 C 0.7487(3) -0.2962(4) 0.62217(19) 0.0549(16) Uani 1 d . . .
H9A H 0.7403 -0.2622 0.5946 0.082 Uiso 1 calc . . GR
H9B H 0.7497 -0.3673 0.6171 0.082 Uiso 1 calc . . GR
H9C H 0.7889 -0.2747 0.6344 0.082 Uiso 1 calc . . GR
C38 C 0.5613(3) 0.1263(4) 0.5209(2) 0.0577(16) Uani 1 d . . .
H38A H 0.5940 0.1513 0.5407 0.087 Uiso 1 calc . . GR
H38B H 0.5801 0.0855 0.4985 0.087 Uiso 1 calc . . GR
H38C H 0.5319 0.0867 0.5373 0.087 Uiso 1 calc . . GR
C8 C 0.6327(3) -0.3095(4) 0.6357(2) 0.0585(16) Uani 1 d . . .
H8A H 0.5990 -0.2852 0.6537 0.088 Uiso 1 calc . . GR
H8B H 0.6326 -0.3815 0.6358 0.088 Uiso 1 calc . . GR
H8C H 0.6267 -0.2855 0.6059 0.088 Uiso 1 calc . . GR
C28 C 0.3734(3) 1.0121(4) 0.7058(2) 0.0650(18) Uani 1 d . . .
H28A H 0.3318 0.9870 0.7121 0.098 Uiso 1 calc . . GR
H28B H 0.3704 1.0814 0.6974 0.098 Uiso 1 calc . . GR
H28C H 0.4005 1.0058 0.7317 0.098 Uiso 1 calc . . GR
C40 C 0.5747(3) 0.2728(4) 0.47273(18) 0.0580(17) Uani 1 d . . .
H40A H 0.5541 0.3262 0.4566 0.087 Uiso 1 calc . . GR
H40B H 0.5946 0.2282 0.4523 0.087 Uiso 1 calc . . GR
H40C H 0.6063 0.3002 0.4928 0.087 Uiso 1 calc . . GR
C30 C 0.3646(3) 0.9808(4) 0.6251(2) 0.0632(17) Uani 1 d . . .
H30A H 0.3790 0.9403 0.6010 0.095 Uiso 1 calc . . GR
H30B H 0.3719 1.0503 0.6186 0.095 Uiso 1 calc . . GR
H30C H 0.3199 0.9699 0.6289 0.095 Uiso 1 calc . . GR
C39 C 0.4734(3) 0.1743(6) 0.46804(19) 0.073(2) Uani 1 d . . .
H39A H 0.4427 0.1393 0.4852 0.110 Uiso 1 calc . . GR
H39B H 0.4915 0.1290 0.4471 0.110 Uiso 1 calc . . GR
H39C H 0.4530 0.2288 0.4525 0.110 Uiso 1 calc . . GR
C29 C 0.4704(3) 0.9790(5) 0.6609(3) 0.076(2) Uani 1 d . . .
H29A H 0.4949 0.9646 0.6873 0.113 Uiso 1 calc . . GR
H29B H 0.4736 1.0492 0.6541 0.113 Uiso 1 calc . . GR
H29C H 0.4864 0.9404 0.6367 0.113 Uiso 1 calc . . GR

loop_
_atom_site_aniso_label
_atom_site_aniso_U_11
_atom_site_aniso_U_22
_atom_site_aniso_U_33
_atom_site_aniso_U_23
_atom_site_aniso_U_13
_atom_site_aniso_U_12
Zn1 0.0271(3) 0.0268(3) 0.0178(3) -0.00291(18) -0.00216(19) 0.00247(18)
S4 0.0317(6) 0.0254(5) 0.0186(5) -0.0001(4) -0.0031(4) -0.0026(4)
P2 0.0247(5) 0.0240(6) 0.0158(5) -0.0004(4) -0.0030(4) 0.0018(4)
S2 0.0246(5) 0.0260(6) 0.0253(5) -0.0039(4) -0.0028(4) -0.0027(4)
S3 0.0258(5) 0.0266(6) 0.0244(5) 0.0035(4) -0.0034(4) -0.0014(4)
P1 0.0239(5) 0.0235(5) 0.0170(5) -0.0011(4) -0.0041(4) 0.0011(4)
S1 0.0230(5) 0.0346(6) 0.0380(6) -0.0133(5) -0.0046(4) -0.0018(4)
O4 0.0264(15) 0.0342(17) 0.0139(12) -0.0032(11) -0.0084(11) 0.0050(12)
O1 0.0319(16) 0.0225(15) 0.0221(14) 0.0014(11) -0.0111(12) 0.0012(12)
O3 0.0313(16) 0.0270(16) 0.0194(13) 0.0001(12) 0.0010(12) 0.0039(12)
O2 0.0415(18) 0.0269(16) 0.0202(14) 0.0020(12) 0.0006(13) 0.0064(13)
C1 0.024(2) 0.023(2) 0.0178(18) -0.0003(15) -0.0035(15) 0.0025(15)
C31 0.025(2) 0.034(2) 0.0127(17) 0.0013(16) -0.0054(15) 0.0071(17)
C16 0.030(2) 0.024(2) 0.0218(19) 0.0002(16) -0.0028(17) 0.0056(17)
C11 0.033(2) 0.024(2) 0.0155(18) -0.0017(16) -0.0061(16) -0.0005(17)
C34 0.025(2) 0.037(2) 0.0188(19) -0.0026(17) -0.0072(16) 0.0053(17)
C21 0.025(2) 0.028(2) 0.0220(19) -0.0049(16) 0.0004(16) 0.0056(16)
C35 0.032(2) 0.035(3) 0.024(2) 0.0027(18) 0.0002(18) 0.0005(18)
C4 0.024(2) 0.032(2) 0.0188(19) 0.0051(16) -0.0013(16) 0.0019(17)
C14 0.028(2) 0.025(2) 0.0190(18) -0.0024(16) -0.0090(16) 0.0013(16)
C15 0.028(2) 0.034(2) 0.021(2) 0.0003(18) -0.0041(17) 0.0019(18)
C7 0.036(2) 0.027(2) 0.027(2) 0.0059(18) -0.0015(18) 0.0004(18)
C13 0.029(2) 0.028(2) 0.029(2) 0.0006(18) -0.0057(18) 0.0062(17)
C36 0.035(2) 0.027(2) 0.023(2) 0.0014(17) -0.0040(17) 0.0008(18)
C32 0.030(2) 0.035(2) 0.0191(19) 0.0019(17) -0.0048(16) -0.0042(18)
C33 0.031(2) 0.028(2) 0.026(2) -0.0026(17) -0.0067(17) -0.0006(17)
C2 0.042(3) 0.030(2) 0.029(2) -0.0035(19) -0.0201(19) 0.0112(19)
C3 0.036(3) 0.031(2) 0.033(2) -0.0036(19) -0.0206(19) 0.0046(19)
C22 0.035(2) 0.034(3) 0.024(2) -0.0050(18) -0.0067(18) 0.0041(18)
C17 0.031(2) 0.027(2) 0.024(2) 0.0019(17) -0.0066(17) -0.0007(17)
C12 0.031(2) 0.036(2) 0.022(2) 0.0003(18) -0.0015(17) 0.0068(18)
C20 0.051(3) 0.036(3) 0.023(2) 0.0028(19) -0.004(2) 0.001(2)
C24 0.027(2) 0.032(2) 0.038(2) -0.0025(19) -0.0004(19) 0.0035(18)
C6 0.032(2) 0.031(2) 0.030(2) 0.0008(19) -0.0167(18) 0.0015(18)
C23 0.036(3) 0.043(3) 0.024(2) 0.001(2) -0.0071(18) 0.003(2)
C25 0.045(3) 0.038(3) 0.042(3) -0.007(2) -0.025(2) 0.001(2)
C26 0.049(3) 0.031(3) 0.030(2) 0.000(2) -0.016(2) 0.004(2)
C5 0.041(3) 0.032(3) 0.038(3) 0.006(2) -0.022(2) 0.008(2)
C37 0.035(3) 0.041(3) 0.026(2) -0.0098(19) -0.0026(19) 0.002(2)
C27 0.044(3) 0.028(3) 0.050(3) 0.002(2) 0.001(2) 0.001(2)
C18 0.044(3) 0.032(3) 0.031(2) 0.0010(19) -0.008(2) 0.007(2)
C19 0.035(3) 0.037(3) 0.051(3) 0.006(2) -0.008(2) -0.004(2)
C10 0.123(6) 0.030(3) 0.048(3) 0.007(3) -0.002(4) 0.006(3)
C9 0.065(4) 0.033(3) 0.068(4) -0.010(3) 0.023(3) 0.005(3)
C38 0.061(4) 0.050(4) 0.062(4) -0.006(3) 0.012(3) 0.019(3)
C8 0.045(3) 0.030(3) 0.100(5) -0.004(3) -0.014(3) -0.008(2)
C28 0.089(5) 0.034(3) 0.072(4) -0.006(3) 0.007(4) 0.006(3)
C40 0.070(4) 0.060(4) 0.045(3) -0.008(3) 0.024(3) 0.007(3)
C30 0.082(5) 0.032(3) 0.075(4) 0.015(3) -0.015(3) -0.002(3)
C39 0.048(4) 0.123(6) 0.048(3) -0.048(4) -0.007(3) 0.007(4)
C29 0.043(4) 0.048(4) 0.136(7) 0.013(4) 0.005(4) -0.010(3)

loop_
_atom_type_symbol
_atom_type_description
_atom_type_scat_dispersion_real
_atom_type_scat_dispersion_imag
_atom_type_scat_source
C C 0.0033 0.0016 'International Tables Vol C Tables 4.2.6.8 and 6.1.1.4'
H H 0.0000 0.0000 'International Tables Vol C Tables 4.2.6.8 and 6.1.1.4'
O O 0.0106 0.0060 'International Tables Vol C Tables 4.2.6.8 and 6.1.1.4'
P P 0.1023 0.0942 'International Tables Vol C Tables 4.2.6.8 and 6.1.1.4'
S S 0.1246 0.1234 'International Tables Vol C Tables 4.2.6.8 and 6.1.1.4'
Zn Zn 0.2839 1.4301 'International Tables Vol C Tables 4.2.6.8 and 6.1.1.4'

loop_
_exptl_crystal_face_index_h
_exptl_crystal_face_index_k
_exptl_crystal_face_index_l
_exptl_crystal_face_perp_dist
15 5 -36 0.0966
-15 -5 36 0.0966
27 -4 16 0.1250
-27 4 -16 0.1250
-17 -15 -12 0.0559
17 15 12 0.0559
-23 10 14 0.1172
-5 11 -33 0.1214
20 -14 8 0.1077
-8 9 36 0.0800
0 19 -6 0.0902
9 -3 -41 0.0887
-5 -14 29 0.1145
5 4 41 0.0898
4 3 -42 0.0900
-29 -5 0 0.0793
27 0 -19 0.1167

loop_
_geom_angle_atom_site_label_1
_geom_angle_atom_site_label_2
_geom_angle_atom_site_label_3
_geom_angle
_geom_angle_site_symmetry_1
_geom_angle_site_symmetry_3
_geom_angle_publ_flag
S4 Zn1 S2 105.95(4) 2_656 . ?
S4 Zn1 P1 112.53(4) 2_656 . ?
S4 Zn1 S1 111.76(4) 2_656 . ?
S2 Zn1 P1 43.10(3) . . ?
S3 Zn1 S4 120.39(4) . 2_656 ?
S3 Zn1 S2 112.70(4) . . ?
S3 Zn1 P1 126.83(4) . . ?
S3 Zn1 S1 114.16(4) . . ?
S1 Zn1 S2 86.48(4) . . ?
S1 Zn1 P1 43.64(3) . . ?
P2 S4 Zn1 101.78(5) . 2_656 ?
S4 P2 S3 117.56(7) . . ?
O4 P2 S4 109.06(12) . . ?
O4 P2 S3 109.47(11) . . ?
O3 P2 S4 108.14(11) . . ?
O3 P2 S3 110.82(13) . . ?
O3 P2 O4 100.41(15) . . ?
P1 S2 Zn1 79.80(5) . . ?
P2 S3 Zn1 99.34(5) . . ?
S2 P1 S1 111.56(6) . . ?
O1 P1 S2 108.26(12) . . ?
O1 P1 S1 112.94(12) . . ?
O1 P1 O2 99.04(15) . . ?
O2 P1 S2 112.74(12) . . ?
O2 P1 S1 111.69(13) . . ?
P1 S1 Zn1 81.48(5) . . ?
C31 O4 P2 122.0(2) . . ?
C1 O1 P1 127.7(3) . . ?
C21 O3 P2 121.8(2) . . ?
C11 O2 P1 126.1(2) . . ?
C2 C1 O1 125.4(4) . . ?
C2 C1 C6 120.5(4) . . ?
C6 C1 O1 114.1(4) . . ?
C36 C31 O4 118.7(4) . . ?
C32 C31 O4 120.1(3) . . ?
C32 C31 C36 121.1(4) . . ?
C11 C16 H16 120.6 . . ?
C15 C16 H16 120.6 . . ?
C15 C16 C11 118.9(4) . . ?
C16 C11 O2 115.2(4) . . ?
C12 C11 O2 123.5(3) . . ?
C12 C11 C16 121.3(4) . . ?
C35 C34 C33 117.4(4) . . ?
C35 C34 C37 122.5(4) . . ?
C33 C34 C37 120.1(4) . . ?
C22 C21 O3 119.6(4) . . ?
C26 C21 O3 118.6(4) . . ?
C26 C21 C22 121.7(4) . . ?
C34 C35 H35 119.1 . . ?
C34 C35 C36 121.7(4) . . ?
C36 C35 H35 119.1 . . ?
C3 C4 C7 122.1(4) . . ?
C5 C4 C7 121.4(4) . . ?
C5 C4 C3 116.4(4) . . ?
C15 C14 C13 116.9(4) . . ?
C15 C14 C17 120.2(3) . . ?
C13 C14 C17 122.8(4) . . ?
C16 C15 C14 122.1(4) . . ?
C16 C15 H15 118.9 . . ?
C14 C15 H15 118.9 . . ?
C4 C7 C10 111.2(4) . . ?
C4 C7 C9 109.1(4) . . ?
C4 C7 C8 112.0(4) . . ?
C9 C7 C10 107.3(5) . . ?
C8 C7 C10 107.8(5) . . ?
C8 C7 C9 109.2(5) . . ?
C14 C13 H13 119.0 . . ?
C14 C13 C12 122.0(4) . . ?
C12 C13 H13 119.0 . . ?
C31 C36 C35 118.7(4) . . ?
C31 C36 H36 120.6 . . ?
C35 C36 H36 120.6 . . ?
C31 C32 H32 120.7 . . ?
C31 C32 C33 118.7(4) . . ?
C33 C32 H32 120.7 . . ?
C34 C33 H33 118.8 . . ?
C32 C33 C34 122.3(4) . . ?
C32 C33 H33 118.8 . . ?
C1 C2 H2 120.4 . . ?
C1 C2 C3 119.3(4) . . ?
C3 C2 H2 120.4 . . ?
C4 C3 C2 122.1(4) . . ?
C4 C3 H3 119.0 . . ?
C2 C3 H3 119.0 . . ?
C21 C22 H22 120.8 . . ?
C21 C22 C23 118.4(4) . . ?
C23 C22 H22 120.8 . . ?
C14 C17 C20 108.8(3) . . ?
C14 C17 C18 112.6(3) . . ?
C14 C17 C19 110.1(4) . . ?
C18 C17 C20 108.3(4) . . ?
C18 C17 C19 107.6(4) . . ?
C19 C17 C20 109.3(4) . . ?
C11 C12 C13 118.8(4) . . ?
C11 C12 H12 120.6 . . ?
C13 C12 H12 120.6 . . ?
C17 C20 H20A 109.5 . . ?
C17 C20 H20B 109.5 . . ?
C17 C20 H20C 109.5 . . ?
H20A C20 H20B 109.5 . . ?
H20A C20 H20C 109.5 . . ?
H20B C20 H20C 109.5 . . ?
C23 C24 C25 116.4(4) . . ?
C23 C24 C27 123.6(4) . . ?
C25 C24 C27 120.0(4) . . ?
C1 C6 H6 120.4 . . ?
C5 C6 C1 119.2(4) . . ?
C5 C6 H6 120.4 . . ?
C22 C23 C24 122.4(4) . . ?
C22 C23 H23 118.8 . . ?
C24 C23 H23 118.8 . . ?
C24 C25 H25 119.2 . . ?
C26 C25 C24 121.6(4) . . ?
C26 C25 H25 119.2 . . ?
C21 C26 C25 119.4(4) . . ?
C21 C26 H26 120.3 . . ?
C25 C26 H26 120.3 . . ?
C4 C5 H5 118.7 . . ?
C6 C5 C4 122.6(4) . . ?
C6 C5 H5 118.7 . . ?
C34 C37 C38 108.9(4) . . ?
C40 C37 C34 112.7(4) . . ?
C40 C37 C38 106.6(4) . . ?
C40 C37 C39 110.8(5) . . ?
C39 C37 C34 108.9(4) . . ?
C39 C37 C38 108.8(5) . . ?
C24 C27 C30 111.5(4) . . ?
C28 C27 C24 110.5(4) . . ?
C28 C27 C30 107.7(5) . . ?
C29 C27 C24 109.1(4) . . ?
C29 C27 C28 111.5(5) . . ?
C29 C27 C30 106.5(5) . . ?
C17 C18 H18A 109.5 . . ?
C17 C18 H18B 109.5 . . ?
C17 C18 H18C 109.5 . . ?
H18A C18 H18B 109.5 . . ?
H18A C18 H18C 109.5 . . ?
H18B C18 H18C 109.5 . . ?
C17 C19 H19A 109.5 . . ?
C17 C19 H19B 109.5 . . ?
C17 C19 H19C 109.5 . . ?
H19A C19 H19B 109.5 . . ?
H19A C19 H19C 109.5 . . ?
H19B C19 H19C 109.5 . . ?
C7 C10 H10A 109.5 . . ?
C7 C10 H10B 109.5 . . ?
C7 C10 H10C 109.5 . . ?
H10A C10 H10B 109.5 . . ?
H10A C10 H10C 109.5 . . ?
H10B C10 H10C 109.5 . . ?
C7 C9 H9A 109.5 . . ?
C7 C9 H9B 109.5 . . ?
C7 C9 H9C 109.5 . . ?
H9A C9 H9B 109.5 . . ?
H9A C9 H9C 109.5 . . ?
H9B C9 H9C 109.5 . . ?
C37 C38 H38A 109.5 . . ?
C37 C38 H38B 109.5 . . ?
C37 C38 H38C 109.5 . . ?
H38A C38 H38B 109.5 . . ?
H38A C38 H38C 109.5 . . ?
H38B C38 H38C 109.5 . . ?
C7 C8 H8A 109.5 . . ?
C7 C8 H8B 109.5 . . ?
C7 C8 H8C 109.5 . . ?
H8A C8 H8B 109.5 . . ?
H8A C8 H8C 109.5 . . ?
H8B C8 H8C 109.5 . . ?
C27 C28 H28A 109.5 . . ?
C27 C28 H28B 109.5 . . ?
C27 C28 H28C 109.5 . . ?
H28A C28 H28B 109.5 . . ?
H28A C28 H28C 109.5 . . ?
H28B C28 H28C 109.5 . . ?
C37 C40 H40A 109.5 . . ?
C37 C40 H40B 109.5 . . ?
C37 C40 H40C 109.5 . . ?
H40A C40 H40B 109.5 . . ?
H40A C40 H40C 109.5 . . ?
H40B C40 H40C 109.5 . . ?
C27 C30 H30A 109.5 . . ?
C27 C30 H30B 109.5 . . ?
C27 C30 H30C 109.5 . . ?
H30A C30 H30B 109.5 . . ?
H30A C30 H30C 109.5 . . ?
H30B C30 H30C 109.5 . . ?
C37 C39 H39A 109.5 . . ?
C37 C39 H39B 109.5 . . ?
C37 C39 H39C 109.5 . . ?
H39A C39 H39B 109.5 . . ?
H39A C39 H39C 109.5 . . ?
H39B C39 H39C 109.5 . . ?
C27 C29 H29A 109.5 . . ?
C27 C29 H29B 109.5 . . ?
C27 C29 H29C 109.5 . . ?
H29A C29 H29B 109.5 . . ?
H29A C29 H29C 109.5 . . ?
H29B C29 H29C 109.5 . . ?

loop_
_geom_bond_atom_site_label_1
_geom_bond_atom_site_label_2
_geom_bond_distance
_geom_bond_site_symmetry_2
_geom_bond_publ_flag
Zn1 S4 2.3394(10) 2_656 ?
Zn1 S2 2.4321(11) . ?
Zn1 S3 2.3146(11) . ?
Zn1 P1 2.8510(10) . ?
Zn1 S1 2.3578(12) . ?
S4 Zn1 2.3394(10) 2_656 ?
S4 P2 1.9869(14) . ?
P2 S3 1.9971(15) . ?
P2 O4 1.596(3) . ?
P2 O3 1.588(3) . ?
S2 P1 1.9791(15) . ?
P1 S1 1.9895(15) . ?
P1 O1 1.584(3) . ?
P1 O2 1.596(3) . ?
O4 C31 1.415(4) . ?
O1 C1 1.407(5) . ?
O3 C21 1.422(5) . ?
O2 C11 1.410(5) . ?
C1 C2 1.366(6) . ?
C1 C6 1.381(6) . ?
C31 C36 1.380(5) . ?
C31 C32 1.373(6) . ?
C16 H16 0.9300 . ?
C16 C11 1.388(5) . ?
C16 C15 1.385(6) . ?
C11 C12 1.365(6) . ?
C34 C35 1.374(6) . ?
C34 C33 1.391(6) . ?
C34 C37 1.535(5) . ?
C21 C22 1.376(6) . ?
C21 C26 1.354(6) . ?
C35 H35 0.9300 . ?
C35 C36 1.391(6) . ?
C4 C7 1.525(6) . ?
C4 C3 1.390(6) . ?
C4 C5 1.385(6) . ?
C14 C15 1.389(6) . ?
C14 C13 1.396(5) . ?
C14 C17 1.521(6) . ?
C15 H15 0.9300 . ?
C7 C10 1.538(7) . ?
C7 C9 1.528(6) . ?
C7 C8 1.527(7) . ?
C13 H13 0.9300 . ?
C13 C12 1.398(6) . ?
C36 H36 0.9300 . ?
C32 H32 0.9300 . ?
C32 C33 1.375(6) . ?
C33 H33 0.9300 . ?
C2 H2 0.9300 . ?
C2 C3 1.391(6) . ?
C3 H3 0.9300 . ?
C22 H22 0.9300 . ?
C22 C23 1.379(6) . ?
C17 C20 1.546(6) . ?
C17 C18 1.527(6) . ?
C17 C19 1.541(6) . ?
C12 H12 0.9300 . ?
C20 H20A 0.9600 . ?
C20 H20B 0.9600 . ?
C20 H20C 0.9600 . ?
C24 C23 1.393(6) . ?
C24 C25 1.399(6) . ?
C24 C27 1.528(6) . ?
C6 H6 0.9300 . ?
C6 C5 1.378(6) . ?
C23 H23 0.9300 . ?
C25 H25 0.9300 . ?
C25 C26 1.381(7) . ?
C26 H26 0.9300 . ?
C5 H5 0.9300 . ?
C37 C38 1.545(7) . ?
C37 C40 1.516(7) . ?
C37 C39 1.527(7) . ?
C27 C28 1.524(7) . ?
C27 C30 1.539(8) . ?
C27 C29 1.522(7) . ?
C18 H18A 0.9600 . ?
C18 H18B 0.9600 . ?
C18 H18C 0.9600 . ?
C19 H19A 0.9600 . ?
C19 H19B 0.9600 . ?
C19 H19C 0.9600 . ?
C10 H10A 0.9600 . ?
C10 H10B 0.9600 . ?
C10 H10C 0.9600 . ?
C9 H9A 0.9600 . ?
C9 H9B 0.9600 . ?
C9 H9C 0.9600 . ?
C38 H38A 0.9600 . ?
C38 H38B 0.9600 . ?
C38 H38C 0.9600 . ?
C8 H8A 0.9600 . ?
C8 H8B 0.9600 . ?
C8 H8C 0.9600 . ?
C28 H28A 0.9600 . ?
C28 H28B 0.9600 . ?
C28 H28C 0.9600 . ?
C40 H40A 0.9600 . ?
C40 H40B 0.9600 . ?
C40 H40C 0.9600 . ?
C30 H30A 0.9600 . ?
C30 H30B 0.9600 . ?
C30 H30C 0.9600 . ?
C39 H39A 0.9600 . ?
C39 H39B 0.9600 . ?
C39 H39C 0.9600 . ?
C29 H29A 0.9600 . ?
C29 H29B 0.9600 . ?
C29 H29C 0.9600 . ?

loop_
_geom_torsion_atom_site_label_1
_geom_torsion_atom_site_label_2
_geom_torsion_atom_site_label_3
_geom_torsion_atom_site_label_4
_geom_torsion
_geom_torsion_site_symmetry_1
_geom_torsion_site_symmetry_2
_geom_torsion_site_symmetry_3
_geom_torsion_site_symmetry_4
_geom_torsion_publ_flag
Zn1 S4 P2 S3 81.32(7) 2_656 . . . ?
Zn1 S4 P2 O4 -153.37(11) 2_656 . . . ?
Zn1 S4 P2 O3 -45.05(14) 2_656 . . . ?
Zn1 S2 P1 S1 7.01(6) . . . . ?
Zn1 S2 P1 O1 -117.85(12) . . . . ?
Zn1 S2 P1 O2 133.64(13) . . . . ?
S4 Zn1 S2 P1 106.12(5) 2_656 . . . ?
S4 Zn1 S3 P2 -74.39(6) 2_656 . . . ?
S4 Zn1 S1 P1 -100.32(5) 2_656 . . . ?
S4 P2 S3 Zn1 9.55(8) . . . . ?
S4 P2 O4 C31 -69.6(3) . . . . ?
S4 P2 O3 C21 173.4(3) . . . . ?
P2 O4 C31 C36 -100.2(4) . . . . ?
P2 O4 C31 C32 82.9(4) . . . . ?
P2 O3 C21 C22 84.1(4) . . . . ?
P2 O3 C21 C26 -100.6(4) . . . . ?
S2 Zn1 S3 P2 159.41(5) . . . . ?
S2 Zn1 S1 P1 5.45(5) . . . . ?
S2 P1 S1 Zn1 -7.20(6) . . . . ?
S2 P1 O1 C1 177.8(3) . . . . ?
S2 P1 O2 C11 -38.9(4) . . . . ?
S3 Zn1 S2 P1 -120.26(5) . . . . ?
S3 Zn1 S1 P1 118.79(5) . . . . ?
S3 P2 O4 C31 60.2(3) . . . . ?
S3 P2 O3 C21 43.2(3) . . . . ?
P1 Zn1 S3 P2 111.91(5) . . . . ?
P1 O1 C1 C2 -2.0(6) . . . . ?
P1 O1 C1 C6 178.8(3) . . . . ?
P1 O2 C11 C16 149.3(3) . . . . ?
P1 O2 C11 C12 -31.4(6) . . . . ?
S1 Zn1 S2 P1 -5.51(5) . . . . ?
S1 Zn1 S3 P2 62.83(6) . . . . ?
S1 P1 O1 C1 53.7(3) . . . . ?
S1 P1 O2 C11 87.7(3) . . . . ?
O4 P2 S3 Zn1 -115.56(12) . . . . ?
O4 P2 O3 C21 -72.4(3) . . . . ?
O4 C31 C36 C35 -177.2(4) . . . . ?
O4 C31 C32 C33 177.8(4) . . . . ?
O1 P1 S1 Zn1 115.01(12) . . . . ?
O1 P1 O2 C11 -153.1(3) . . . . ?
O1 C1 C2 C3 -178.6(4) . . . . ?
O1 C1 C6 C5 179.5(4) . . . . ?
O3 P2 S3 Zn1 134.59(12) . . . . ?
O3 P2 O4 C31 176.9(3) . . . . ?
O3 C21 C22 C23 177.8(3) . . . . ?
O3 C21 C26 C25 -177.9(4) . . . . ?
O2 P1 S1 Zn1 -134.39(12) . . . . ?
O2 P1 O1 C1 -64.5(3) . . . . ?
O2 C11 C12 C13 179.1(4) . . . . ?
C1 C2 C3 C4 -0.7(7) . . . . ?
C1 C6 C5 C4 -1.1(7) . . . . ?
C31 C32 C33 C34 0.2(7) . . . . ?
C16 C11 C12 C13 -1.6(7) . . . . ?
C11 C16 C15 C14 -0.4(7) . . . . ?
C34 C35 C36 C31 -1.5(7) . . . . ?
C21 C22 C23 C24 -0.4(6) . . . . ?
C35 C34 C33 C32 -1.9(7) . . . . ?
C35 C34 C37 C38 126.0(5) . . . . ?
C35 C34 C37 C40 7.9(6) . . . . ?
C35 C34 C37 C39 -115.6(5) . . . . ?
C14 C13 C12 C11 1.1(7) . . . . ?
C15 C16 C11 O2 -179.4(4) . . . . ?
C15 C16 C11 C12 1.2(7) . . . . ?
C15 C14 C13 C12 -0.4(6) . . . . ?
C15 C14 C17 C20 65.7(5) . . . . ?
C15 C14 C17 C18 -174.2(4) . . . . ?
C15 C14 C17 C19 -54.0(5) . . . . ?
C7 C4 C3 C2 -177.0(4) . . . . ?
C7 C4 C5 C6 177.9(4) . . . . ?
C13 C14 C15 C16 0.0(6) . . . . ?
C13 C14 C17 C20 -113.1(4) . . . . ?
C13 C14 C17 C18 7.1(6) . . . . ?
C13 C14 C17 C19 127.2(4) . . . . ?
C36 C31 C32 C33 0.9(6) . . . . ?
C32 C31 C36 C35 -0.3(6) . . . . ?
C33 C34 C35 C36 2.6(6) . . . . ?
C33 C34 C37 C38 -55.0(6) . . . . ?
C33 C34 C37 C40 -173.1(5) . . . . ?
C33 C34 C37 C39 63.5(6) . . . . ?
C2 C1 C6 C5 0.2(6) . . . . ?
C3 C4 C7 C10 -147.4(5) . . . . ?
C3 C4 C7 C9 94.4(5) . . . . ?
C3 C4 C7 C8 -26.7(6) . . . . ?
C3 C4 C5 C6 1.0(7) . . . . ?
C22 C21 C26 C25 -2.7(7) . . . . ?
C17 C14 C15 C16 -178.9(4) . . . . ?
C17 C14 C13 C12 178.5(4) . . . . ?
C24 C25 C26 C21 0.5(7) . . . . ?
C6 C1 C2 C3 0.6(6) . . . . ?
C23 C24 C25 C26 1.6(7) . . . . ?
C23 C24 C27 C28 122.9(5) . . . . ?
C23 C24 C27 C30 3.2(6) . . . . ?
C23 C24 C27 C29 -114.2(5) . . . . ?
C25 C24 C23 C22 -1.6(7) . . . . ?
C25 C24 C27 C28 -57.8(6) . . . . ?
C25 C24 C27 C30 -177.6(5) . . . . ?
C25 C24 C27 C29 65.0(6) . . . . ?
C26 C21 C22 C23 2.6(6) . . . . ?
C5 C4 C7 C10 35.9(6) . . . . ?
C5 C4 C7 C9 -82.3(5) . . . . ?
C5 C4 C7 C8 156.7(5) . . . . ?
C5 C4 C3 C2 -0.1(6) . . . . ?
C37 C34 C35 C36 -178.3(4) . . . . ?
C37 C34 C33 C32 179.0(4) . . . . ?
C27 C24 C23 C22 177.6(4) . . . . ?
C27 C24 C25 C26 -177.7(4) . . . . ?

loop_
_exptl_oxdiff_crystal_face_indexfrac_h
_exptl_oxdiff_crystal_face_indexfrac_k
_exptl_oxdiff_crystal_face_indexfrac_l
_exptl_oxdiff_crystal_face_x
_exptl_oxdiff_crystal_face_y
_exptl_oxdiff_crystal_face_z
14.9631 4.9399 -35.9853 0.0711 0.2494 0.9752
-14.9631 -4.9399 35.9853 -0.0711 -0.2494 -0.9752
26.9936 -3.9426 16.0001 0.2136 0.9735 -0.1916
-26.9936 3.9426 -16.0001 -0.2136 -0.9735 0.1916
-16.9296 -14.9851 -11.9484 -0.9751 -0.2878 -0.1146
16.9296 14.9851 11.9484 0.9751 0.2878 0.1146
-23.0160 9.9737 13.9593 0.3665 -0.8590 -0.3281
-5.0418 10.9111 -33.0057 0.1839 -0.4780 0.8450
20.0367 -13.9294 8.0347 -0.3941 0.9169 -0.2333
-8.0225 9.0221 35.9455 0.6557 -0.2961 -0.6979
-0.0731 18.9321 -6.0497 0.8419 -0.3805 0.4295
8.9981 -3.0476 -40.9587 -0.4069 0.1965 0.9085
-4.9386 -13.9156 29.0170 -0.4572 0.2090 -0.8864
4.9858 4.0550 40.9565 0.5906 0.2215 -0.7805
3.9796 2.9286 -41.9753 -0.1821 -0.0767 0.9848
-28.9555 -5.0063 0.0130 -0.5184 -0.8104 -0.3115
26.9738 -0.0093 -18.9838 0.0998 0.7772 0.6260
